data_7007451
loop_
_publ_author_name
'Joe, Dae June'
'Wu, Chun Ji'
'Bok, Taekki'
'Lee, Eun Jung'
'Lee, Choong Hoon'
'Han, Won-Sik'
'Kang, Sang Ook'
'Lee, Bun Yeoul'

_publ_section_title
;
 o-Phenylene-bridged Cp/sulfonamido titanium complexes for
 ethylene/1-octene copolymerization.
;
_journal_issue 33
_journal_name_full 'Dalton transactions (Cambridge, England : 2003)'
_journal_page_first 4056
_journal_page_last 4062
_journal_paper_doi 10.1039/b605345a
_journal_year 2006
_chemical_formula_sum 'C21 H21 Cl2 N O2 S Ti'
_chemical_formula_weight 470.25
_chemical_name_systematic
;
?
;
_space_group_IT_number 19
_symmetry_cell_setting orthorhombic
_symmetry_space_group_name_Hall 'P 2ac 2ab'
_symmetry_space_group_name_H-M 'P 21 21 21'
_atom_sites_solution_hydrogens geom
_atom_sites_solution_primary direct
_atom_sites_solution_secondary difmap
_audit_creation_method SHELXL-97
_cell_angle_alpha 90.00
_cell_angle_beta 90.00
_cell_angle_gamma 90.00
_cell_formula_units_Z 4
_cell_length_a 11.194(4)
_cell_length_b 9.734(3)
_cell_length_c 19.677(7)
_cell_measurement_reflns_used 2355
_cell_measurement_temperature 233(2)
_cell_measurement_theta_max 20.305
_cell_measurement_theta_min 2.334
_cell_volume 2144.1(13)
_computing_cell_refinement 'SMART (Bruker, 1999)'
_computing_data_collection 'SMART (Bruker, 1999)'
_computing_data_reduction 'SAINT-Plus (Bruker, 1999)'
_computing_molecular_graphics 'Ortep-3 for Windows (Farrugia, 1997)'
_computing_publication_material 'SHELXL-97 (Sheldrick, 1997)'
_computing_structure_refinement 'SHELXL-97 (Sheldrick, 1997)'
_computing_structure_solution 'SHELXS-97 (Sheldrick, 1997)'
_diffrn_ambient_temperature 233(2)
_diffrn_measured_fraction_theta_full 0.993
_diffrn_measured_fraction_theta_max 0.993
_diffrn_measurement_device_type 'Bruker SMART 1000 CCD diffractometer'
_diffrn_measurement_method \w-scans
_diffrn_radiation_monochromator graphite
_diffrn_radiation_source 'fine-focus sealed tube'
_diffrn_radiation_type MoK\a
_diffrn_radiation_wavelength 0.71073
_diffrn_reflns_av_R_equivalents 0.1051
_diffrn_reflns_av_sigmaI/netI 0.1510
_diffrn_reflns_limit_h_max 14
_diffrn_reflns_limit_h_min -14
_diffrn_reflns_limit_k_max 13
_diffrn_reflns_limit_k_min -12
_diffrn_reflns_limit_l_max 26
_diffrn_reflns_limit_l_min -26
_diffrn_reflns_number 21910
_diffrn_reflns_theta_full 28.44
_diffrn_reflns_theta_max 28.44
_diffrn_reflns_theta_min 2.07
_exptl_absorpt_coefficient_mu 0.762
_exptl_absorpt_correction_T_max 0.9924
_exptl_absorpt_correction_T_min 0.8942
_exptl_absorpt_correction_type multi-scan
_exptl_crystal_colour red
_exptl_crystal_density_diffrn 1.457
_exptl_crystal_density_method 'not measured'
_exptl_crystal_description block
_exptl_crystal_F_000 968
_exptl_crystal_size_max 0.15
_exptl_crystal_size_mid 0.08
_exptl_crystal_size_min 0.01
_refine_diff_density_max 0.641
_refine_diff_density_min -0.453
_refine_diff_density_rms 0.129
_refine_ls_abs_structure_details 'Flack H D (1983), Acta Cryst. A39, 876-881'
_refine_ls_abs_structure_Flack -0.09(7)
_refine_ls_extinction_coef 0.0114(19)
_refine_ls_extinction_expression Fc^*^=kFc[1+0.001xFc^2^\l^3^/sin(2\q)]^-1/4^
_refine_ls_extinction_method SHELXL
_refine_ls_goodness_of_fit_ref 1.050
_refine_ls_hydrogen_treatment constr
_refine_ls_matrix_type full
_refine_ls_number_parameters 258
_refine_ls_number_reflns 5347
_refine_ls_number_restraints 0
_refine_ls_restrained_S_all 1.050
_refine_ls_R_factor_all 0.1561
_refine_ls_R_factor_gt 0.0639
_refine_ls_shift/su_max 0.001
_refine_ls_shift/su_mean 0.000
_refine_ls_structure_factor_coef Fsqd
_refine_ls_weighting_details 'calc w=1/[\s^2^(Fo^2^)+(0.0000P)^2^+2.6543P] where P=(Fo^2^+2Fc^2^)/3'
_refine_ls_weighting_scheme calc
_refine_ls_wR_factor_gt 0.1429
_refine_ls_wR_factor_ref 0.2004
_reflns_number_gt 2905
_reflns_number_total 5347
_reflns_threshold_expression >2sigma(I)
_cod_data_source_file b605345a.txt
_cod_data_source_block 24
_cod_depositor_comments
;
The following automatic conversions were performed:
'_symmetry_cell_setting' value 'Orthorhombic' changed to 'orthorhombic'
according to '/home/saulius/struct/CIF-dictionaries/cif_core.dic'
dictionary named 'cif_core.dic' version 2.4.1 from
2010-06-29.

'_exptl_absorpt_correction_type' value 'multi scan' changed
to 'multi-scan' according to
'/home/saulius/struct/CIF-dictionaries/cif_core.dic' dictionary named
'cif_core.dic' version 2.4.1 from 2010-06-29.

Automatic conversion script
Id: cif_fix_enum 1527 2010-12-29 10:47:43Z saulius 
;
_cod_original_cell_volume 2144.2(13)
_cod_original_sg_symbol_H-M P212121
_cod_database_code 7007451

loop_
_symmetry_equiv_pos_as_xyz
'x, y, z'
'-x+1/2, -y, z+1/2'
'x+1/2, -y+1/2, -z'
'-x, y+1/2, -z+1/2'

loop_
_atom_site_label
_atom_site_type_symbol
_atom_site_fract_x
_atom_site_fract_y
_atom_site_fract_z
_atom_site_U_iso_or_equiv
_atom_site_adp_type
_atom_site_occupancy
_atom_site_symmetry_multiplicity
_atom_site_calc_flag
_atom_site_refinement_flags
_atom_site_disorder_assembly
_atom_site_disorder_group
Ti Ti 0.74987(10) 0.52893(11) 0.76030(5) 0.0398(3) Uani 1 1 d . . .
S S 0.65310(16) 0.34140(17) 0.65998(8) 0.0452(4) Uani 1 1 d . . .
O1 O 0.6325(4) 0.3280(5) 0.7331(2) 0.0483(11) Uani 1 1 d . . .
O2 O 0.6997(4) 0.2270(5) 0.6233(2) 0.0566(13) Uani 1 1 d . . .
N N 0.7399(5) 0.4727(5) 0.6625(2) 0.0447(12) Uani 1 1 d . . .
Cl1 Cl 0.84332(17) 0.37155(18) 0.82698(9) 0.0569(5) Uani 1 1 d . . .
Cl2 Cl 0.57621(16) 0.57730(18) 0.81529(9) 0.0516(5) Uani 1 1 d . . .
C1 C 0.8608(6) 0.6834(6) 0.6931(3) 0.0399(14) Uani 1 1 d . . .
C2 C 0.9416(6) 0.6342(6) 0.7435(3) 0.0459(16) Uani 1 1 d . . .
C3 C 0.8957(7) 0.6829(7) 0.8075(3) 0.0497(17) Uani 1 1 d . . .
C4 C 0.7916(7) 0.7561(7) 0.7955(4) 0.0518(18) Uani 1 1 d . . .
H4 H 0.7442 0.7980 0.8290 0.062 Uiso 1 1 calc R . .
C5 C 0.7679(6) 0.7580(6) 0.7250(3) 0.0459(16) Uani 1 1 d . . .
C6 C 1.0502(6) 0.5520(7) 0.7310(4) 0.0571(19) Uani 1 1 d . . .
H6A H 1.0446 0.5086 0.6868 0.086 Uiso 1 1 calc R . .
H6B H 1.0576 0.4820 0.7658 0.086 Uiso 1 1 calc R . .
H6C H 1.1197 0.6114 0.7322 0.086 Uiso 1 1 calc R . .
C7 C 0.9571(8) 0.6666(9) 0.8754(4) 0.070(2) Uani 1 1 d . . .
H7A H 0.8990 0.6771 0.9116 0.105 Uiso 1 1 calc R . .
H7B H 1.0187 0.7361 0.8800 0.105 Uiso 1 1 calc R . .
H7C H 0.9930 0.5761 0.8781 0.105 Uiso 1 1 calc R . .
C8 C 0.6639(7) 0.8297(8) 0.6914(4) 0.0602(19) Uani 1 1 d . . .
H8A H 0.5990 0.8391 0.7237 0.090 Uiso 1 1 calc R . .
H8B H 0.6371 0.7761 0.6527 0.090 Uiso 1 1 calc R . .
H8C H 0.6888 0.9200 0.6761 0.090 Uiso 1 1 calc R . .
C9 C 0.8634(6) 0.6494(7) 0.6196(3) 0.0411(15) Uani 1 1 d . . .
C10 C 0.7942(6) 0.5321(7) 0.6037(3) 0.0422(15) Uani 1 1 d . . .
C11 C 0.7845(7) 0.4874(8) 0.5369(3) 0.0587(19) Uani 1 1 d . . .
H11 H 0.7380 0.4101 0.5259 0.070 Uiso 1 1 calc R . .
C12 C 0.8458(8) 0.5608(9) 0.4863(4) 0.064(2) Uani 1 1 d . . .
H12 H 0.8403 0.5313 0.4409 0.077 Uiso 1 1 calc R . .
C13 C 0.9125(7) 0.6727(9) 0.5012(4) 0.060(2) Uani 1 1 d . . .
H13 H 0.9527 0.7203 0.4665 0.073 Uiso 1 1 calc R . .
C14 C 0.9214(7) 0.7173(8) 0.5688(3) 0.0489(16) Uani 1 1 d . . .
H14 H 0.9678 0.7949 0.5792 0.059 Uiso 1 1 calc R . .
C15 C 0.5208(6) 0.3963(7) 0.6186(3) 0.0479(17) Uani 1 1 d . . .
C16 C 0.4800(7) 0.3295(8) 0.5611(4) 0.0541(18) Uani 1 1 d . . .
H16 H 0.5229 0.2544 0.5436 0.065 Uiso 1 1 calc R . .
C17 C 0.3781(6) 0.3717(8) 0.5296(4) 0.057(2) Uani 1 1 d . . .
H17 H 0.3514 0.3249 0.4907 0.068 Uiso 1 1 calc R . .
C18 C 0.3123(6) 0.4836(8) 0.5543(4) 0.0560(19) Uani 1 1 d . . .
C19 C 0.3539(6) 0.5499(7) 0.6126(4) 0.0532(17) Uani 1 1 d . . .
H19 H 0.3110 0.6248 0.6303 0.064 Uiso 1 1 calc R . .
C20 C 0.4575(6) 0.5072(7) 0.6450(3) 0.0490(17) Uani 1 1 d . . .
H20 H 0.4846 0.5526 0.6842 0.059 Uiso 1 1 calc R . .
C21 C 0.1996(7) 0.5311(10) 0.5195(5) 0.078(3) Uani 1 1 d . . .
H21A H 0.1319 0.4800 0.5371 0.118 Uiso 1 1 calc R . .
H21B H 0.2064 0.5154 0.4710 0.118 Uiso 1 1 calc R . .
H21C H 0.1879 0.6283 0.5280 0.118 Uiso 1 1 calc R . .

loop_
_atom_site_aniso_label
_atom_site_aniso_U_11
_atom_site_aniso_U_22
_atom_site_aniso_U_33
_atom_site_aniso_U_23
_atom_site_aniso_U_13
_atom_site_aniso_U_12
Ti 0.0448(6) 0.0379(6) 0.0369(6) 0.0003(5) -0.0008(6) 0.0007(5)
S 0.0475(9) 0.0437(9) 0.0443(9) -0.0085(7) -0.0004(8) -0.0010(8)
O1 0.055(3) 0.049(3) 0.041(2) 0.000(2) 0.003(2) 0.001(2)
O2 0.060(3) 0.049(3) 0.061(3) -0.019(2) 0.002(3) 0.003(2)
N 0.053(3) 0.040(3) 0.041(3) -0.003(2) -0.001(3) -0.015(3)
Cl1 0.0580(11) 0.0522(10) 0.0605(11) 0.0158(8) -0.0070(9) 0.0042(9)
Cl2 0.0528(10) 0.0546(10) 0.0472(10) -0.0052(8) 0.0036(8) 0.0032(8)
C1 0.047(4) 0.034(3) 0.038(3) -0.006(3) -0.002(3) -0.005(3)
C2 0.052(4) 0.041(4) 0.045(4) 0.001(3) 0.002(3) -0.007(3)
C3 0.060(4) 0.051(4) 0.038(4) 0.000(3) -0.010(3) -0.009(4)
C4 0.069(5) 0.041(4) 0.045(4) -0.009(3) -0.002(3) -0.003(3)
C5 0.057(4) 0.035(3) 0.046(4) -0.001(3) -0.005(3) -0.001(3)
C6 0.048(4) 0.056(5) 0.067(5) 0.011(4) -0.003(4) 0.002(3)
C7 0.078(6) 0.077(6) 0.056(5) 0.008(4) -0.016(4) -0.014(5)
C8 0.063(5) 0.057(4) 0.061(5) 0.010(4) 0.003(4) 0.014(4)
C9 0.043(4) 0.045(4) 0.035(3) 0.005(3) 0.002(3) 0.004(3)
C10 0.044(3) 0.048(4) 0.035(3) -0.005(3) -0.002(3) 0.006(3)
C11 0.066(5) 0.071(5) 0.040(4) -0.009(4) -0.003(3) -0.004(4)
C12 0.069(5) 0.085(6) 0.038(4) -0.003(4) 0.002(4) 0.010(5)
C13 0.065(5) 0.071(5) 0.046(4) 0.006(4) 0.010(4) 0.003(5)
C14 0.049(4) 0.053(4) 0.045(4) 0.006(3) 0.001(3) -0.005(3)
C15 0.047(4) 0.052(4) 0.045(4) -0.007(3) 0.000(3) -0.003(3)
C16 0.059(5) 0.053(4) 0.051(4) -0.011(4) 0.002(3) -0.003(4)
C17 0.046(4) 0.074(5) 0.050(4) -0.008(4) -0.002(3) -0.012(4)
C18 0.049(4) 0.062(4) 0.057(4) 0.013(4) -0.002(3) -0.004(4)
C19 0.045(4) 0.054(4) 0.061(4) 0.006(3) -0.002(3) 0.001(4)
C20 0.056(4) 0.048(4) 0.043(4) -0.005(3) -0.004(3) -0.005(3)
C21 0.057(5) 0.096(7) 0.082(6) 0.011(5) -0.023(4) 0.001(5)

loop_
_atom_type_symbol
_atom_type_description
_atom_type_scat_dispersion_real
_atom_type_scat_dispersion_imag
_atom_type_scat_source
C C 0.0033 0.0016 'International Tables Vol C Tables 4.2.6.8 and 6.1.1.4'
H H 0.0000 0.0000 'International Tables Vol C Tables 4.2.6.8 and 6.1.1.4'
Cl Cl 0.1484 0.1585 'International Tables Vol C Tables 4.2.6.8 and 6.1.1.4'
N N 0.0061 0.0033 'International Tables Vol C Tables 4.2.6.8 and 6.1.1.4'
O O 0.0106 0.0060 'International Tables Vol C Tables 4.2.6.8 and 6.1.1.4'
S S 0.1246 0.1234 'International Tables Vol C Tables 4.2.6.8 and 6.1.1.4'
Ti Ti 0.2776 0.4457 'International Tables Vol C Tables 4.2.6.8 and 6.1.1.4'

loop_
_geom_angle_atom_site_label_1
_geom_angle_atom_site_label_2
_geom_angle_atom_site_label_3
_geom_angle
_geom_angle_site_symmetry_1
_geom_angle_site_symmetry_3
_geom_angle_publ_flag
N Ti Cl1 113.33(17) . . ?
N Ti Cl2 117.76(17) . . ?
Cl1 Ti Cl2 104.98(8) . . ?
N Ti C5 88.9(2) . . ?
Cl1 Ti C5 140.59(19) . . ?
Cl2 Ti C5 91.01(19) . . ?
N Ti C1 70.4(2) . . ?
Cl1 Ti C1 120.77(17) . . ?
Cl2 Ti C1 125.83(17) . . ?
C5 Ti C1 35.0(2) . . ?
N Ti C4 123.2(2) . . ?
Cl1 Ti C4 111.75(19) . . ?
Cl2 Ti C4 80.6(2) . . ?
C5 Ti C4 34.9(2) . . ?
C1 Ti C4 57.5(2) . . ?
N Ti C2 92.0(2) . . ?
Cl1 Ti C2 87.45(18) . . ?
Cl2 Ti C2 137.83(17) . . ?
C5 Ti C2 58.4(2) . . ?
C1 Ti C2 34.8(2) . . ?
C4 Ti C2 57.6(2) . . ?
N Ti C3 125.4(2) . . ?
Cl1 Ti C3 83.38(18) . . ?
Cl2 Ti C3 105.53(19) . . ?
C5 Ti C3 57.5(2) . . ?
C1 Ti C3 57.3(2) . . ?
C4 Ti C3 33.8(2) . . ?
C2 Ti C3 34.9(2) . . ?
N Ti O1 62.32(18) . . ?
Cl1 Ti O1 80.37(13) . . ?
Cl2 Ti O1 78.94(12) . . ?
C5 Ti O1 138.7(2) . . ?
C1 Ti O1 132.75(18) . . ?
C4 Ti O1 158.4(2) . . ?
C2 Ti O1 143.23(19) . . ?
C3 Ti O1 163.8(2) . . ?
N Ti S 32.13(15) . . ?
Cl1 Ti S 98.09(8) . . ?
Cl2 Ti S 97.76(7) . . ?
C5 Ti S 115.45(17) . . ?
C1 Ti S 102.53(15) . . ?
C4 Ti S 149.60(18) . . ?
C2 Ti S 120.62(17) . . ?
C3 Ti S 155.49(19) . . ?
O1 Ti S 30.23(11) . . ?
O2 S O1 119.1(3) . . ?
O2 S N 114.6(3) . . ?
O1 S N 97.9(3) . . ?
O2 S C15 108.0(3) . . ?
O1 S C15 110.3(3) . . ?
N S C15 106.2(3) . . ?
O2 S Ti 134.4(2) . . ?
O1 S Ti 56.32(19) . . ?
N S Ti 41.60(18) . . ?
C15 S Ti 115.8(2) . . ?
S O1 Ti 93.5(2) . . ?
C10 N S 123.7(4) . . ?
C10 N Ti 130.0(4) . . ?
S N Ti 106.3(3) . . ?
C5 C1 C2 109.3(6) . . ?
C5 C1 C9 124.1(6) . . ?
C2 C1 C9 126.2(6) . . ?
C5 C1 Ti 72.0(4) . . ?
C2 C1 Ti 74.3(4) . . ?
C9 C1 Ti 114.5(4) . . ?
C1 C2 C3 105.7(6) . . ?
C1 C2 C6 126.1(6) . . ?
C3 C2 C6 128.2(6) . . ?
C1 C2 Ti 70.9(4) . . ?
C3 C2 Ti 72.6(4) . . ?
C6 C2 Ti 121.9(4) . . ?
C4 C3 C2 108.7(6) . . ?
C4 C3 C7 125.9(7) . . ?
C2 C3 C7 125.2(7) . . ?
C4 C3 Ti 71.6(4) . . ?
C2 C3 Ti 72.5(4) . . ?
C7 C3 Ti 125.8(5) . . ?
C3 C4 C5 109.4(6) . . ?
C3 C4 Ti 74.6(4) . . ?
C5 C4 Ti 71.8(4) . . ?
C3 C4 H4 125.3 . . ?
C5 C4 H4 125.3 . . ?
Ti C4 H4 120.0 . . ?
C4 C5 C1 106.9(6) . . ?
C4 C5 C8 125.5(7) . . ?
C1 C5 C8 127.5(6) . . ?
C4 C5 Ti 73.3(4) . . ?
C1 C5 Ti 72.9(4) . . ?
C8 C5 Ti 120.2(5) . . ?
C2 C6 H6A 109.5 . . ?
C2 C6 H6B 109.5 . . ?
H6A C6 H6B 109.5 . . ?
C2 C6 H6C 109.5 . . ?
H6A C6 H6C 109.5 . . ?
H6B C6 H6C 109.5 . . ?
C3 C7 H7A 109.5 . . ?
C3 C7 H7B 109.5 . . ?
H7A C7 H7B 109.5 . . ?
C3 C7 H7C 109.5 . . ?
H7A C7 H7C 109.5 . . ?
H7B C7 H7C 109.5 . . ?
C5 C8 H8A 109.5 . . ?
C5 C8 H8B 109.5 . . ?
H8A C8 H8B 109.5 . . ?
C5 C8 H8C 109.5 . . ?
H8A C8 H8C 109.5 . . ?
H8B C8 H8C 109.5 . . ?
C14 C9 C10 119.3(6) . . ?
C14 C9 C1 128.0(6) . . ?
C10 C9 C1 112.7(5) . . ?
C11 C10 C9 120.4(6) . . ?
C11 C10 N 127.3(6) . . ?
C9 C10 N 112.3(5) . . ?
C10 C11 C12 118.3(7) . . ?
C10 C11 H11 120.9 . . ?
C12 C11 H11 120.9 . . ?
C13 C12 C11 121.7(7) . . ?
C13 C12 H12 119.2 . . ?
C11 C12 H12 119.2 . . ?
C12 C13 C14 119.6(7) . . ?
C12 C13 H13 120.2 . . ?
C14 C13 H13 120.2 . . ?
C9 C14 C13 120.8(7) . . ?
C9 C14 H14 119.6 . . ?
C13 C14 H14 119.6 . . ?
C16 C15 C20 120.1(7) . . ?
C16 C15 S 120.7(6) . . ?
C20 C15 S 119.2(5) . . ?
C17 C16 C15 120.5(7) . . ?
C17 C16 H16 119.8 . . ?
C15 C16 H16 119.8 . . ?
C16 C17 C18 121.2(7) . . ?
C16 C17 H17 119.4 . . ?
C18 C17 H17 119.4 . . ?
C19 C18 C17 117.9(7) . . ?
C19 C18 C21 120.7(7) . . ?
C17 C18 C21 121.4(8) . . ?
C20 C19 C18 121.2(7) . . ?
C20 C19 H19 119.4 . . ?
C18 C19 H19 119.4 . . ?
C19 C20 C15 119.2(6) . . ?
C19 C20 H20 120.4 . . ?
C15 C20 H20 120.4 . . ?
C18 C21 H21A 109.5 . . ?
C18 C21 H21B 109.5 . . ?
H21A C21 H21B 109.5 . . ?
C18 C21 H21C 109.5 . . ?
H21A C21 H21C 109.5 . . ?
H21B C21 H21C 109.5 . . ?

loop_
_geom_bond_atom_site_label_1
_geom_bond_atom_site_label_2
_geom_bond_distance
_geom_bond_site_symmetry_2
_geom_bond_publ_flag
Ti N 2.005(5) . ?
Ti Cl1 2.272(2) . ?
Ti Cl2 2.274(2) . ?
Ti C5 2.344(6) . ?
Ti C1 2.356(6) . ?
Ti C4 2.364(7) . ?
Ti C2 2.401(7) . ?
Ti C3 2.403(7) . ?
Ti O1 2.416(5) . ?
Ti S 2.899(2) . ?
S O2 1.426(5) . ?
S O1 1.462(5) . ?
S N 1.606(5) . ?
S C15 1.772(7) . ?
N C10 1.429(8) . ?
C1 C5 1.415(9) . ?
C1 C2 1.425(9) . ?
C1 C9 1.484(8) . ?
C2 C3 1.439(9) . ?
C2 C6 1.476(9) . ?
C3 C4 1.386(10) . ?
C3 C7 1.511(10) . ?
C4 C5 1.412(9) . ?
C4 H4 0.9400 . ?
C5 C8 1.510(9) . ?
C6 H6A 0.9700 . ?
C6 H6B 0.9700 . ?
C6 H6C 0.9700 . ?
C7 H7A 0.9700 . ?
C7 H7B 0.9700 . ?
C7 H7C 0.9700 . ?
C8 H8A 0.9700 . ?
C8 H8B 0.9700 . ?
C8 H8C 0.9700 . ?
C9 C14 1.362(9) . ?
C9 C10 1.415(9) . ?
C10 C11 1.388(9) . ?
C11 C12 1.405(11) . ?
C11 H11 0.9400 . ?
C12 C13 1.353(11) . ?
C12 H12 0.9400 . ?
C13 C14 1.404(10) . ?
C13 H13 0.9400 . ?
C14 H14 0.9400 . ?
C15 C16 1.383(9) . ?
C15 C20 1.392(9) . ?
C16 C17 1.361(10) . ?
C16 H16 0.9400 . ?
C17 C18 1.402(11) . ?
C17 H17 0.9400 . ?
C18 C19 1.397(10) . ?
C18 C21 1.508(10) . ?
C19 C20 1.386(9) . ?
C19 H19 0.9400 . ?
C20 H20 0.9400 . ?
C21 H21A 0.9700 . ?
C21 H21B 0.9700 . ?
C21 H21C 0.9700 . ?

loop_
_geom_torsion_atom_site_label_1
_geom_torsion_atom_site_label_2
_geom_torsion_atom_site_label_3
_geom_torsion_atom_site_label_4
_geom_torsion
_geom_torsion_site_symmetry_1
_geom_torsion_site_symmetry_2
_geom_torsion_site_symmetry_3
_geom_torsion_site_symmetry_4
_geom_torsion_publ_flag
N Ti S O2 76.9(4) . . . . ?
Cl1 Ti S O2 -44.8(3) . . . . ?
Cl2 Ti S O2 -151.3(3) . . . . ?
C5 Ti S O2 113.9(4) . . . . ?
C1 Ti S O2 79.3(4) . . . . ?
C4 Ti S O2 124.2(5) . . . . ?
C2 Ti S O2 47.0(4) . . . . ?
C3 Ti S O2 46.9(6) . . . . ?
O1 Ti S O2 -99.5(4) . . . . ?
N Ti S O1 176.3(4) . . . . ?
Cl1 Ti S O1 54.6(2) . . . . ?
Cl2 Ti S O1 -51.8(2) . . . . ?
C5 Ti S O1 -146.7(3) . . . . ?
C1 Ti S O1 178.7(3) . . . . ?
C4 Ti S O1 -136.4(4) . . . . ?
C2 Ti S O1 146.4(3) . . . . ?
C3 Ti S O1 146.4(5) . . . . ?
Cl1 Ti S N -121.7(3) . . . . ?
Cl2 Ti S N 131.8(3) . . . . ?
C5 Ti S N 37.0(4) . . . . ?
C1 Ti S N 2.4(4) . . . . ?
C4 Ti S N 47.3(5) . . . . ?
C2 Ti S N -29.9(4) . . . . ?
C3 Ti S N -30.0(5) . . . . ?
O1 Ti S N -176.3(4) . . . . ?
N Ti S C15 -85.6(4) . . . . ?
Cl1 Ti S C15 152.7(3) . . . . ?
Cl2 Ti S C15 46.3(3) . . . . ?
C5 Ti S C15 -48.6(3) . . . . ?
C1 Ti S C15 -83.2(3) . . . . ?
C4 Ti S C15 -38.3(5) . . . . ?
C2 Ti S C15 -115.5(3) . . . . ?
C3 Ti S C15 -115.5(5) . . . . ?
O1 Ti S C15 98.1(3) . . . . ?
O2 S O1 Ti 126.3(3) . . . . ?
N S O1 Ti 2.5(3) . . . . ?
C15 S O1 Ti -108.1(3) . . . . ?
N Ti O1 S -2.2(2) . . . . ?
Cl1 Ti O1 S -125.1(2) . . . . ?
Cl2 Ti O1 S 127.5(2) . . . . ?
C5 Ti O1 S 48.7(4) . . . . ?
C1 Ti O1 S -1.7(4) . . . . ?
C4 Ti O1 S 108.6(5) . . . . ?
C2 Ti O1 S -52.7(4) . . . . ?
C3 Ti O1 S -124.8(7) . . . . ?
O2 S N C10 50.7(6) . . . . ?
O1 S N C10 177.7(5) . . . . ?
C15 S N C10 -68.4(6) . . . . ?
Ti S N C10 -179.2(7) . . . . ?
O2 S N Ti -130.1(3) . . . . ?
O1 S N Ti -3.1(3) . . . . ?
C15 S N Ti 110.8(3) . . . . ?
Cl1 Ti N C10 -114.3(5) . . . . ?
Cl2 Ti N C10 122.6(5) . . . . ?
C5 Ti N C10 32.1(6) . . . . ?
C1 Ti N C10 1.6(5) . . . . ?
C4 Ti N C10 25.6(7) . . . . ?
C2 Ti N C10 -26.3(6) . . . . ?
C3 Ti N C10 -15.6(7) . . . . ?
O1 Ti N C10 -178.7(6) . . . . ?
S Ti N C10 179.2(8) . . . . ?
Cl1 Ti N S 66.5(3) . . . . ?
Cl2 Ti N S -56.5(3) . . . . ?
C5 Ti N S -147.1(3) . . . . ?
C1 Ti N S -177.5(4) . . . . ?
C4 Ti N S -153.6(3) . . . . ?
C2 Ti N S 154.6(3) . . . . ?
C3 Ti N S 165.3(3) . . . . ?
O1 Ti N S 2.1(2) . . . . ?
N Ti C1 C5 118.1(4) . . . . ?
Cl1 Ti C1 C5 -135.8(3) . . . . ?
Cl2 Ti C1 C5 7.4(4) . . . . ?
C4 Ti C1 C5 -38.2(4) . . . . ?
C2 Ti C1 C5 -116.9(5) . . . . ?
C3 Ti C1 C5 -78.6(4) . . . . ?
O1 Ti C1 C5 117.6(4) . . . . ?
S Ti C1 C5 116.7(3) . . . . ?
N Ti C1 C2 -125.1(4) . . . . ?
Cl1 Ti C1 C2 -19.0(4) . . . . ?
Cl2 Ti C1 C2 124.2(3) . . . . ?
C5 Ti C1 C2 116.9(5) . . . . ?
C4 Ti C1 C2 78.6(4) . . . . ?
C3 Ti C1 C2 38.3(4) . . . . ?
O1 Ti C1 C2 -125.5(4) . . . . ?
S Ti C1 C2 -126.4(3) . . . . ?
N Ti C1 C9 -2.0(4) . . . . ?
Cl1 Ti C1 C9 104.1(4) . . . . ?
Cl2 Ti C1 C9 -112.6(4) . . . . ?
C5 Ti C1 C9 -120.0(6) . . . . ?
C4 Ti C1 C9 -158.2(6) . . . . ?
C2 Ti C1 C9 123.1(6) . . . . ?
C3 Ti C1 C9 161.4(6) . . . . ?
O1 Ti C1 C9 -2.4(6) . . . . ?
S Ti C1 C9 -3.3(5) . . . . ?
C5 C1 C2 C3 -0.8(7) . . . . ?
C9 C1 C2 C3 -173.9(6) . . . . ?
Ti C1 C2 C3 -64.8(4) . . . . ?
C5 C1 C2 C6 -180.0(6) . . . . ?
C9 C1 C2 C6 6.9(11) . . . . ?
Ti C1 C2 C6 116.0(6) . . . . ?
C5 C1 C2 Ti 64.0(4) . . . . ?
C9 C1 C2 Ti -109.1(6) . . . . ?
N Ti C2 C1 50.5(4) . . . . ?
Cl1 Ti C2 C1 163.8(4) . . . . ?
Cl2 Ti C2 C1 -86.6(4) . . . . ?
C5 Ti C2 C1 -37.0(4) . . . . ?
C4 Ti C2 C1 -78.4(4) . . . . ?
C3 Ti C2 C1 -114.2(5) . . . . ?
O1 Ti C2 C1 93.6(4) . . . . ?
S Ti C2 C1 65.9(4) . . . . ?
N Ti C2 C3 164.7(4) . . . . ?
Cl1 Ti C2 C3 -82.1(4) . . . . ?
Cl2 Ti C2 C3 27.6(5) . . . . ?
C5 Ti C2 C3 77.2(4) . . . . ?
C1 Ti C2 C3 114.2(5) . . . . ?
C4 Ti C2 C3 35.8(4) . . . . ?
O1 Ti C2 C3 -152.2(4) . . . . ?
S Ti C2 C3 -180.0(3) . . . . ?
N Ti C2 C6 -70.7(6) . . . . ?
Cl1 Ti C2 C6 42.6(6) . . . . ?
Cl2 Ti C2 C6 152.2(5) . . . . ?
C5 Ti C2 C6 -158.1(7) . . . . ?
C1 Ti C2 C6 -121.2(7) . . . . ?
C4 Ti C2 C6 160.5(7) . . . . ?
C3 Ti C2 C6 124.7(7) . . . . ?
O1 Ti C2 C6 -27.6(7) . . . . ?
S Ti C2 C6 -55.3(6) . . . . ?
C1 C2 C3 C4 0.8(7) . . . . ?
C6 C2 C3 C4 179.9(6) . . . . ?
Ti C2 C3 C4 -62.8(5) . . . . ?
C1 C2 C3 C7 -174.5(7) . . . . ?
C6 C2 C3 C7 4.7(11) . . . . ?
Ti C2 C3 C7 121.9(7) . . . . ?
C1 C2 C3 Ti 63.6(4) . . . . ?
C6 C2 C3 Ti -117.2(7) . . . . ?
N Ti C3 C4 98.4(5) . . . . ?
Cl1 Ti C3 C4 -147.6(4) . . . . ?
Cl2 Ti C3 C4 -43.8(4) . . . . ?
C5 Ti C3 C4 37.2(4) . . . . ?
C1 Ti C3 C4 79.1(4) . . . . ?
C2 Ti C3 C4 117.4(6) . . . . ?
O1 Ti C3 C4 -147.8(7) . . . . ?
S Ti C3 C4 117.4(5) . . . . ?
N Ti C3 C2 -18.9(5) . . . . ?
Cl1 Ti C3 C2 95.1(4) . . . . ?
Cl2 Ti C3 C2 -161.2(3) . . . . ?
C5 Ti C3 C2 -80.1(4) . . . . ?
C1 Ti C3 C2 -38.3(4) . . . . ?
C4 Ti C3 C2 -117.4(6) . . . . ?
O1 Ti C3 C2 94.8(8) . . . . ?
S Ti C3 C2 0.1(7) . . . . ?
N Ti C3 C7 -140.1(6) . . . . ?
Cl1 Ti C3 C7 -26.1(7) . . . . ?
Cl2 Ti C3 C7 77.7(7) . . . . ?
C5 Ti C3 C7 158.7(8) . . . . ?
C1 Ti C3 C7 -159.4(8) . . . . ?
C4 Ti C3 C7 121.5(9) . . . . ?
C2 Ti C3 C7 -121.1(8) . . . . ?
O1 Ti C3 C7 -26.3(12) . . . . ?
S Ti C3 C7 -121.1(6) . . . . ?
C2 C3 C4 C5 -0.5(8) . . . . ?
C7 C3 C4 C5 174.8(7) . . . . ?
Ti C3 C4 C5 -63.9(5) . . . . ?
C2 C3 C4 Ti 63.4(5) . . . . ?
C7 C3 C4 Ti -121.4(7) . . . . ?
N Ti C4 C3 -105.5(4) . . . . ?
Cl1 Ti C4 C3 35.0(4) . . . . ?
Cl2 Ti C4 C3 137.4(4) . . . . ?
C5 Ti C4 C3 -116.9(6) . . . . ?
C1 Ti C4 C3 -78.5(4) . . . . ?
C2 Ti C4 C3 -37.0(4) . . . . ?
O1 Ti C4 C3 156.2(5) . . . . ?
S Ti C4 C3 -133.3(4) . . . . ?
N Ti C4 C5 11.4(5) . . . . ?
Cl1 Ti C4 C5 151.9(4) . . . . ?
Cl2 Ti C4 C5 -105.7(4) . . . . ?
C1 Ti C4 C5 38.4(4) . . . . ?
C2 Ti C4 C5 79.9(5) . . . . ?
C3 Ti C4 C5 116.9(6) . . . . ?
O1 Ti C4 C5 -86.9(7) . . . . ?
S Ti C4 C5 -16.4(7) . . . . ?
C3 C4 C5 C1 0.0(8) . . . . ?
Ti C4 C5 C1 -65.7(4) . . . . ?
C3 C4 C5 C8 -178.7(6) . . . . ?
Ti C4 C5 C8 115.6(7) . . . . ?
C3 C4 C5 Ti 65.7(5) . . . . ?
C2 C1 C5 C4 0.5(7) . . . . ?
C9 C1 C5 C4 173.8(6) . . . . ?
Ti C1 C5 C4 66.0(5) . . . . ?
C2 C1 C5 C8 179.2(7) . . . . ?
C9 C1 C5 C8 -7.5(10) . . . . ?
Ti C1 C5 C8 -115.3(7) . . . . ?
C2 C1 C5 Ti -65.5(4) . . . . ?
C9 C1 C5 Ti 107.8(6) . . . . ?
N Ti C5 C4 -170.4(5) . . . . ?
Cl1 Ti C5 C4 -43.6(6) . . . . ?
Cl2 Ti C5 C4 71.8(4) . . . . ?
C1 Ti C5 C4 -114.2(6) . . . . ?
C2 Ti C5 C4 -77.4(5) . . . . ?
C3 Ti C5 C4 -36.0(4) . . . . ?
O1 Ti C5 C4 146.1(4) . . . . ?
S Ti C5 C4 170.9(4) . . . . ?
N Ti C5 C1 -56.3(4) . . . . ?
Cl1 Ti C5 C1 70.6(4) . . . . ?
Cl2 Ti C5 C1 -174.0(3) . . . . ?
C4 Ti C5 C1 114.2(6) . . . . ?
C2 Ti C5 C1 36.8(4) . . . . ?
C3 Ti C5 C1 78.1(4) . . . . ?
O1 Ti C5 C1 -99.7(4) . . . . ?
S Ti C5 C1 -74.9(4) . . . . ?
N Ti C5 C8 67.7(5) . . . . ?
Cl1 Ti C5 C8 -165.4(4) . . . . ?
Cl2 Ti C5 C8 -50.0(5) . . . . ?
C1 Ti C5 C8 124.0(7) . . . . ?
C4 Ti C5 C8 -121.8(8) . . . . ?
C2 Ti C5 C8 160.7(6) . . . . ?
C3 Ti C5 C8 -157.9(6) . . . . ?
O1 Ti C5 C8 24.3(7) . . . . ?
S Ti C5 C8 49.0(6) . . . . ?
C5 C1 C9 C14 97.1(9) . . . . ?
C2 C1 C9 C14 -90.7(9) . . . . ?
Ti C1 C9 C14 -178.7(6) . . . . ?
C5 C1 C9 C10 -82.0(8) . . . . ?
C2 C1 C9 C10 90.2(8) . . . . ?
Ti C1 C9 C10 2.2(7) . . . . ?
C14 C9 C10 C11 -0.6(10) . . . . ?
C1 C9 C10 C11 178.5(6) . . . . ?
C14 C9 C10 N 179.8(6) . . . . ?
C1 C9 C10 N -1.1(8) . . . . ?
S N C10 C11 -1.5(10) . . . . ?
Ti N C10 C11 179.5(6) . . . . ?
S N C10 C9 178.1(4) . . . . ?
Ti N C10 C9 -0.9(8) . . . . ?
C9 C10 C11 C12 0.6(10) . . . . ?
N C10 C11 C12 -179.8(7) . . . . ?
C10 C11 C12 C13 -0.4(12) . . . . ?
C11 C12 C13 C14 0.1(12) . . . . ?
C10 C9 C14 C13 0.4(10) . . . . ?
C1 C9 C14 C13 -178.7(7) . . . . ?
C12 C13 C14 C9 -0.1(12) . . . . ?
O2 S C15 C16 0.2(7) . . . . ?
O1 S C15 C16 -131.4(6) . . . . ?
N S C15 C16 123.6(6) . . . . ?
Ti S C15 C16 167.1(5) . . . . ?
O2 S C15 C20 179.7(5) . . . . ?
O1 S C15 C20 48.0(6) . . . . ?
N S C15 C20 -57.0(6) . . . . ?
Ti S C15 C20 -13.4(6) . . . . ?
C20 C15 C16 C17 0.3(11) . . . . ?
S C15 C16 C17 179.7(6) . . . . ?
C15 C16 C17 C18 0.2(11) . . . . ?
C16 C17 C18 C19 -0.6(11) . . . . ?
C16 C17 C18 C21 179.8(7) . . . . ?
C17 C18 C19 C20 0.5(11) . . . . ?
C21 C18 C19 C20 -179.9(7) . . . . ?
C18 C19 C20 C15 0.0(10) . . . . ?
C16 C15 C20 C19 -0.4(10) . . . . ?
S C15 C20 C19 -179.9(5) . . . . ?
